data_7125441
loop_
_publ_author_name
'Inaba, Yuya'
'Yoneda, Tomoki'
'Kitagawa, Yuichi'
'Miyata, Kiyoshi'
'Hasegawa, Yasuchika'
'Inokuma, Yasuhide'

_publ_section_title
;
 Splitting and reorientation of \p-conjugation by an unprecedented
 photo-rearrangement reaction.
;
_journal_issue 3
_journal_name_full 'Chemical communications (Cambridge, England)'
_journal_page_first 348
_journal_page_last 351
_journal_paper_doi 10.1039/c9cc09062b
_journal_volume 56
_journal_year 2020
_chemical_formula_moiety 'C14 H16 O2'
_chemical_formula_sum 'C14 H16 O2'
_chemical_formula_weight 216.27
_space_group_crystal_system monoclinic
_space_group_IT_number 14
_space_group_name_Hall '-P 2ybc'
_space_group_name_H-M_alt 'P 1 21/c 1'
_atom_sites_solution_hydrogens geom
_audit_creation_method SHELXL-2018/3
_audit_update_record
;
2019-09-20 deposited with the CCDC.	2019-11-26 downloaded from the CCDC.
;
_cell_angle_alpha 90
_cell_angle_beta 101.722(5)
_cell_angle_gamma 90
_cell_formula_units_Z 2
_cell_length_a 8.8117(5)
_cell_length_b 5.8923(3)
_cell_length_c 11.6496(7)
_cell_measurement_reflns_used 2643
_cell_measurement_temperature 123(2)
_cell_measurement_theta_max 28.3900
_cell_measurement_theta_min 2.3940
_cell_volume 592.25(6)
_computing_cell_refinement 'CrysAlisPro 1.171.39.43a (Rigaku OD, 2018)'
_computing_data_collection 'CrysAlisPro 1.171.39.43a (Rigaku OD, 2018)'
_computing_data_reduction 'CrysAlisPro 1.171.39.43a (Rigaku OD, 2018)'
_computing_molecular_graphics 'Yadokari-XG 2009 (Wakita Nemoto et al., 2009)'
_computing_publication_material 'Yadokari-XG 2009 (Wakita Nemoto et al., 2009)'
_computing_structure_refinement 'SHELXL-2018/3 (Sheldrick, 2018)'
_computing_structure_solution 'SHELXT 2018/2 (Sheldrick, 2018)'
_diffrn_ambient_temperature 123(2)
_diffrn_detector 'CCD plate'
_diffrn_measured_fraction_theta_full 0.993
_diffrn_measured_fraction_theta_max 0.989
_diffrn_measurement_device 'four-circle diffractometer'
_diffrn_measurement_device_type 'XtaLAB AFC11 (RCD3): quarter-chi single'
_diffrn_radiation_monochromator mirror
_diffrn_radiation_probe x-ray
_diffrn_radiation_type MoK\a
_diffrn_radiation_wavelength 0.71073
_diffrn_reflns_av_R_equivalents 0.0221
_diffrn_reflns_av_unetI/netI 0.0218
_diffrn_reflns_Laue_measured_fraction_full 0.993
_diffrn_reflns_Laue_measured_fraction_max 0.989
_diffrn_reflns_limit_h_max 10
_diffrn_reflns_limit_h_min -11
_diffrn_reflns_limit_k_max 7
_diffrn_reflns_limit_k_min -7
_diffrn_reflns_limit_l_max 14
_diffrn_reflns_limit_l_min -14
_diffrn_reflns_number 4752
_diffrn_reflns_point_group_measured_fraction_full 0.993
_diffrn_reflns_point_group_measured_fraction_max 0.989
_diffrn_reflns_theta_full 25.242
_diffrn_reflns_theta_max 26.492
_diffrn_reflns_theta_min 3.862
_diffrn_source 'Rotating-anode X-ray tube (dual wavelength)'
_diffrn_source_type 'Rigaku (Mo) X-ray DW Source'
_exptl_absorpt_coefficient_mu 0.080
_exptl_absorpt_correction_T_max 1.00000
_exptl_absorpt_correction_T_min 0.75756
_exptl_absorpt_correction_type multi-scan
_exptl_absorpt_process_details
;
CrysAlisPro 1.171.39.43a (Rigaku Oxford Diffraction, 2018)
Empirical absorption correction using spherical harmonics,
 implemented in SCALE3 ABSPACK scaling algorithm.
;
_exptl_crystal_colour yellow
_exptl_crystal_density_diffrn 1.213
_exptl_crystal_density_method 'not measured'
_exptl_crystal_description block
_exptl_crystal_F_000 232
_exptl_crystal_size_max 0.25
_exptl_crystal_size_mid 0.20
_exptl_crystal_size_min 0.09
_refine_diff_density_max 0.267
_refine_diff_density_min -0.189
_refine_diff_density_rms 0.038
_refine_ls_extinction_method none
_refine_ls_goodness_of_fit_ref 1.028
_refine_ls_hydrogen_treatment constr
_refine_ls_matrix_type full
_refine_ls_number_parameters 75
_refine_ls_number_reflns 1219
_refine_ls_number_restraints 0
_refine_ls_restrained_S_all 1.028
_refine_ls_R_factor_all 0.0409
_refine_ls_R_factor_gt 0.0360
_refine_ls_shift/su_max 0.000
_refine_ls_shift/su_mean 0.000
_refine_ls_structure_factor_coef Fsqd
_refine_ls_weighting_details 'w=1/[\s^2^(Fo^2^)+(0.0444P)^2^+0.2214P] where P=(Fo^2^+2Fc^2^)/3'
_refine_ls_weighting_scheme calc
_refine_ls_wR_factor_gt 0.0904
_refine_ls_wR_factor_ref 0.0933
_reflns_Friedel_coverage 0.000
_reflns_number_gt 1086
_reflns_number_total 1219
_reflns_threshold_expression 'I > 2\s(I)'
_cod_data_source_file c9cc09062b2.cif
_cod_data_source_block Compound_3
_cod_depositor_comments 'Adding full bibliography for 7125441--7125444.cif.'
_cod_original_sg_symbol_H-M 'P 21/c'
_cod_database_code 7125441
_shelx_shelxl_version_number 2018/3
_shelx_space_group_comment
;
The symmetry employed for this shelxl refinement is uniquely defined
by the following loop, which should always be used as a source of
symmetry information in preference to the above space-group names.
They are only intended as comments.
;

loop_
_space_group_symop_operation_xyz
'x, y, z'
'-x, y+1/2, -z+1/2'
'-x, -y, -z'
'x, -y-1/2, z-1/2'

loop_
_atom_site_label
_atom_site_type_symbol
_atom_site_fract_x
_atom_site_fract_y
_atom_site_fract_z
_atom_site_U_iso_or_equiv
_atom_site_adp_type
_atom_site_occupancy
_atom_site_site_symmetry_order
_atom_site_calc_flag
_atom_site_refinement_flags_posn
_atom_site_refinement_flags_adp
C1 C 0.69733(12) 0.53678(19) 0.47748(9) 0.0170(3) Uani 1 1 d . .
C2 C 0.52786(12) 0.57286(18) 0.46449(9) 0.0163(3) Uani 1 1 d . .
C3 C 0.40921(12) 0.71811(19) 0.39651(9) 0.0173(3) Uani 1 1 d . .
C4 C 0.25474(12) 0.64257(19) 0.42535(9) 0.0171(3) Uani 1 1 d . .
C5 C 0.43102(14) 0.8849(2) 0.32463(11) 0.0253(3) Uani 1 1 d . .
H1 H 0.532556 0.918875 0.313774 0.030 Uiso 1 1 calc R U
H2 H 0.345073 0.970013 0.284147 0.030 Uiso 1 1 calc R U
C6 C 0.15104(13) 0.5259(2) 0.31950(10) 0.0245(3) Uani 1 1 d . .
H3 H 0.122728 0.635517 0.255459 0.037 Uiso 1 1 calc R U
H4 H 0.056915 0.468929 0.342277 0.037 Uiso 1 1 calc R U
H5 H 0.207467 0.398992 0.293390 0.037 Uiso 1 1 calc R U
C7 C 0.16668(14) 0.8369(2) 0.46994(11) 0.0251(3) Uani 1 1 d . .
H6 H 0.232870 0.907026 0.538545 0.038 Uiso 1 1 calc R U
H7 H 0.072700 0.777204 0.491847 0.038 Uiso 1 1 calc R U
H8 H 0.138146 0.950651 0.407960 0.038 Uiso 1 1 calc R U
O1 O 0.78350(9) 0.62702(14) 0.42217(7) 0.0242(2) Uani 1 1 d . .

loop_
_atom_site_aniso_label
_atom_site_aniso_U_11
_atom_site_aniso_U_22
_atom_site_aniso_U_33
_atom_site_aniso_U_23
_atom_site_aniso_U_13
_atom_site_aniso_U_12
C1 0.0164(5) 0.0171(5) 0.0169(5) -0.0033(4) 0.0025(4) -0.0014(4)
C2 0.0161(5) 0.0167(5) 0.0156(5) -0.0015(4) 0.0025(4) -0.0002(4)
C3 0.0173(5) 0.0179(5) 0.0160(5) -0.0017(4) 0.0020(4) 0.0016(4)
C4 0.0147(5) 0.0176(5) 0.0182(5) -0.0012(4) 0.0016(4) 0.0012(4)
C5 0.0240(6) 0.0253(6) 0.0260(6) 0.0067(5) 0.0035(5) 0.0026(5)
C6 0.0206(6) 0.0281(6) 0.0223(6) -0.0036(5) -0.0013(5) -0.0012(5)
C7 0.0217(6) 0.0220(6) 0.0322(7) -0.0037(5) 0.0066(5) 0.0045(5)
O1 0.0187(4) 0.0291(5) 0.0258(5) 0.0031(3) 0.0073(3) -0.0036(3)

loop_
_atom_type_symbol
_atom_type_description
_atom_type_scat_dispersion_real
_atom_type_scat_dispersion_imag
_atom_type_scat_source
C C 0.0033 0.0016 'International Tables Vol C Tables 4.2.6.8 and 6.1.1.4'
H H 0.0000 0.0000 'International Tables Vol C Tables 4.2.6.8 and 6.1.1.4'
O O 0.0106 0.0060 'International Tables Vol C Tables 4.2.6.8 and 6.1.1.4'

loop_
_geom_angle_atom_site_label_1
_geom_angle_atom_site_label_2
_geom_angle_atom_site_label_3
_geom_angle
_geom_angle_site_symmetry_1
_geom_angle_site_symmetry_3
O1 C1 C2 127.42(10) . .
O1 C1 C4 125.57(10) . 3_666
C2 C1 C4 107.00(9) . 3_666
C2 C2 C3 113.36(12) 3_666 .
C2 C2 C1 109.23(12) 3_666 .
C3 C2 C1 137.40(10) . .
C5 C3 C2 126.69(11) . .
C5 C3 C4 126.93(10) . .
C2 C3 C4 106.37(9) . .
C7 C4 C3 113.01(9) . .
C7 C4 C6 110.26(9) . .
C3 C4 C6 111.29(9) . .
C7 C4 C1 110.18(9) . 3_666
C3 C4 C1 103.69(8) . 3_666
C6 C4 C1 108.13(9) . 3_666

loop_
_geom_bond_atom_site_label_1
_geom_bond_atom_site_label_2
_geom_bond_distance
_geom_bond_site_symmetry_2
C1 O1 1.2138(14) .
C1 C2 1.4853(14) .
C1 C4 1.5435(15) 3_666
C2 C2 1.352(2) 3_666
C2 C3 1.4547(15) .
C3 C5 1.3301(17) .
C3 C4 1.5328(15) .
C4 C7 1.5317(15) .
C4 C6 1.5396(15) .

loop_
_geom_torsion_atom_site_label_1
_geom_torsion_atom_site_label_2
_geom_torsion_atom_site_label_3
_geom_torsion_atom_site_label_4
_geom_torsion
_geom_torsion_site_symmetry_1
_geom_torsion_site_symmetry_4
O1 C1 C2 C2 175.02(12) . 3_666
C4 C1 C2 C2 -4.11(15) 3_666 3_666
O1 C1 C2 C3 -4.2(2) . .
C4 C1 C2 C3 176.65(12) 3_666 .
C2 C2 C3 C5 176.09(13) 3_666 .
C1 C2 C3 C5 -4.7(2) . .
C2 C2 C3 C4 -3.25(15) 3_666 .
C1 C2 C3 C4 175.98(12) . .
C5 C3 C4 C7 -54.66(15) . .
C2 C3 C4 C7 124.68(10) . .
C5 C3 C4 C6 70.04(15) . .
C2 C3 C4 C6 -110.63(10) . .
C5 C3 C4 C1 -173.95(11) . 3_666
C2 C3 C4 C1 5.39(11) . 3_666
